data_7152598
loop_
_publ_author_name
'Yuan, Weiming'
'Ma, Shengming'

_publ_section_title
;
 CuCl-K(2)CO(3)-catalyzed highly selective borylcupration of internal
 alkynes - ligand effect.
;
_journal_issue 36
_journal_name_full 'Organic &amp; biomolecular chemistry'
_journal_page_first 7266
_journal_page_last 7268
_journal_paper_doi 10.1039/c2ob26147b
_journal_volume 10
_journal_year 2012
_chemical_formula_sum 'C19 H29 B O2'
_chemical_formula_weight 300.23
_chemical_name_systematic
;
?
;
_space_group_IT_number 14
_symmetry_cell_setting monoclinic
_symmetry_space_group_name_Hall '-P 2ybc'
_symmetry_space_group_name_H-M 'P 1 21/c 1'
_atom_sites_solution_hydrogens geom
_atom_sites_solution_primary direct
_atom_sites_solution_secondary difmap
_audit_creation_method SHELXL-97
_cell_angle_alpha 90.00
_cell_angle_beta 90.380(3)
_cell_angle_gamma 90.00
_cell_formula_units_Z 4
_cell_length_a 12.1475(11)
_cell_length_b 6.0763(6)
_cell_length_c 24.653(2)
_cell_measurement_temperature 173(2)
_cell_volume 1819.6(3)
_computing_structure_refinement 'SHELXL-97 (Sheldrick, 2008)'
_computing_structure_solution 'SHELXS-97 (Sheldrick, 2008)'
_diffrn_ambient_temperature 173(2)
_diffrn_measured_fraction_theta_full 0.998
_diffrn_measured_fraction_theta_max 0.998
_diffrn_radiation_monochromator graphite
_diffrn_radiation_source 'fine-focus sealed tube'
_diffrn_radiation_type MoK\a
_diffrn_radiation_wavelength 0.71073
_diffrn_reflns_av_R_equivalents 0.0441
_diffrn_reflns_av_sigmaI/netI 0.0274
_diffrn_reflns_limit_h_max 14
_diffrn_reflns_limit_h_min -14
_diffrn_reflns_limit_k_max 7
_diffrn_reflns_limit_k_min -7
_diffrn_reflns_limit_l_max 25
_diffrn_reflns_limit_l_min -29
_diffrn_reflns_number 19852
_diffrn_reflns_theta_full 25.01
_diffrn_reflns_theta_max 25.01
_diffrn_reflns_theta_min 1.65
_exptl_absorpt_coefficient_mu 0.068
_exptl_absorpt_correction_T_max 0.9953
_exptl_absorpt_correction_T_min 0.9741
_exptl_absorpt_correction_type multi-scan
_exptl_crystal_colour colorless
_exptl_crystal_density_diffrn 1.096
_exptl_crystal_density_method 'not measured'
_exptl_crystal_description block
_exptl_crystal_F_000 656
_exptl_crystal_size_max 0.39
_exptl_crystal_size_mid 0.18
_exptl_crystal_size_min 0.07
_refine_diff_density_max 0.323
_refine_diff_density_min -0.194
_refine_diff_density_rms 0.042
_refine_ls_extinction_method none
_refine_ls_goodness_of_fit_ref 1.056
_refine_ls_hydrogen_treatment constr
_refine_ls_matrix_type full
_refine_ls_number_parameters 199
_refine_ls_number_reflns 3210
_refine_ls_number_restraints 0
_refine_ls_restrained_S_all 1.056
_refine_ls_R_factor_all 0.0651
_refine_ls_R_factor_gt 0.0494
_refine_ls_shift/su_max 0.000
_refine_ls_shift/su_mean 0.000
_refine_ls_structure_factor_coef Fsqd
_refine_ls_weighting_details 'calc w=1/[\s^2^(Fo^2^)+(0.0565P)^2^+0.9430P] where P=(Fo^2^+2Fc^2^)/3'
_refine_ls_weighting_scheme calc
_refine_ls_wR_factor_gt 0.1186
_refine_ls_wR_factor_ref 0.1302
_reflns_number_gt 2549
_reflns_number_total 3210
_reflns_threshold_expression >2sigma(I)
_cod_data_source_file c2ob26147b.txt
_cod_data_source_block z_2s
_cod_depositor_comments
;
The following automatic conversions were performed:

'_symmetry_cell_setting' value 'Monoclinic' changed to 'monoclinic'
according to /home/saulius/struct/CIF-dictionaries/cif_core.dic
dictionary named 'cif_core.dic' version 2.4.1 from 2010-06-29.

Automatic conversion script
Id: cif_fix_values 1891 2012-01-12 08:04:46Z andrius 
;
_cod_original_sg_symbol_H-M P2(1)/c
_cod_database_code 7152598

loop_
_symmetry_equiv_pos_as_xyz
'x, y, z'
'-x, y+1/2, -z+1/2'
'-x, -y, -z'
'x, -y-1/2, z-1/2'

loop_
_atom_site_label
_atom_site_type_symbol
_atom_site_fract_x
_atom_site_fract_y
_atom_site_fract_z
_atom_site_U_iso_or_equiv
_atom_site_adp_type
_atom_site_occupancy
_atom_site_symmetry_multiplicity
_atom_site_calc_flag
_atom_site_refinement_flags
O1 O 0.16605(10) 0.5106(2) 0.03541(5) 0.0331(3) Uani 1 1 d .
O2 O 0.34078(10) 0.3999(2) 0.01617(5) 0.0334(3) Uani 1 1 d .
B1 B 0.25395(15) 0.3856(3) 0.05113(8) 0.0268(4) Uani 1 1 d .
C1 C 0.14847(13) 0.2039(3) 0.13124(7) 0.0261(4) Uani 1 1 d .
C2 C 0.09549(15) 0.3691(3) 0.15977(8) 0.0330(4) Uani 1 1 d .
H2A H 0.1286 0.5103 0.1625 0.040 Uiso 1 1 calc R
C3 C -0.00524(15) 0.3315(3) 0.18452(8) 0.0360(5) Uani 1 1 d .
H3A H -0.0388 0.4462 0.2047 0.043 Uiso 1 1 calc R
C4 C -0.05737(15) 0.1299(3) 0.18024(8) 0.0357(5) Uani 1 1 d .
C5 C -0.00499(15) -0.0342(3) 0.15152(8) 0.0353(5) Uani 1 1 d .
H5A H -0.0390 -0.1744 0.1483 0.042 Uiso 1 1 calc R
C6 C 0.09629(14) 0.0012(3) 0.12721(8) 0.0313(4) Uani 1 1 d .
H6A H 0.1303 -0.1146 0.1076 0.038 Uiso 1 1 calc R
C7 C -0.16979(17) 0.0921(4) 0.20483(10) 0.0542(6) Uani 1 1 d .
H7A H -0.1931 -0.0597 0.1979 0.081 Uiso 1 1 calc R
H7B H -0.2230 0.1940 0.1885 0.081 Uiso 1 1 calc R
H7C H -0.1659 0.1175 0.2440 0.081 Uiso 1 1 calc R
C8 C 0.25595(13) 0.2436(3) 0.10356(7) 0.0267(4) Uani 1 1 d .
C9 C 0.35353(14) 0.1649(3) 0.12050(7) 0.0278(4) Uani 1 1 d .
H9A H 0.4126 0.1958 0.0966 0.033 Uiso 1 1 calc R
C10 C 0.38715(14) 0.0360(3) 0.17053(8) 0.0313(4) Uani 1 1 d .
C11 C 0.50930(16) 0.0832(4) 0.18125(9) 0.0488(6) Uani 1 1 d .
H11A H 0.5522 0.0425 0.1493 0.073 Uiso 1 1 calc R
H11B H 0.5345 -0.0030 0.2126 0.073 Uiso 1 1 calc R
H11C H 0.5193 0.2403 0.1888 0.073 Uiso 1 1 calc R
C12 C 0.37389(19) -0.2106(3) 0.15986(9) 0.0470(6) Uani 1 1 d .
H12A H 0.2961 -0.2441 0.1531 0.071 Uiso 1 1 calc R
H12B H 0.3997 -0.2934 0.1916 0.071 Uiso 1 1 calc R
H12C H 0.4173 -0.2522 0.1281 0.071 Uiso 1 1 calc R
C13 C 0.32272(17) 0.1010(4) 0.22096(8) 0.0451(5) Uani 1 1 d .
H13A H 0.2443 0.0707 0.2150 0.068 Uiso 1 1 calc R
H13B H 0.3330 0.2583 0.2281 0.068 Uiso 1 1 calc R
H13C H 0.3494 0.0157 0.2521 0.068 Uiso 1 1 calc R
C14 C 0.18735(14) 0.5884(3) -0.01948(7) 0.0309(4) Uani 1 1 d .
C15 C 0.31570(14) 0.5714(3) -0.02323(7) 0.0303(4) Uani 1 1 d .
C16 C 0.14184(18) 0.8187(4) -0.02536(9) 0.0449(5) Uani 1 1 d .
H16A H 0.0614 0.8146 -0.0226 0.067 Uiso 1 1 calc R
H16B H 0.1625 0.8786 -0.0608 0.067 Uiso 1 1 calc R
H16C H 0.1721 0.9125 0.0034 0.067 Uiso 1 1 calc R
C17 C 0.12761(17) 0.4334(4) -0.05775(9) 0.0445(5) Uani 1 1 d .
H17A H 0.0480 0.4515 -0.0535 0.067 Uiso 1 1 calc R
H17B H 0.1482 0.2813 -0.0493 0.067 Uiso 1 1 calc R
H17C H 0.1480 0.4673 -0.0952 0.067 Uiso 1 1 calc R
C18 C 0.37482(17) 0.7778(4) -0.00462(9) 0.0444(5) Uani 1 1 d .
H18A H 0.4545 0.7568 -0.0080 0.067 Uiso 1 1 calc R
H18B H 0.3567 0.8076 0.0333 0.067 Uiso 1 1 calc R
H18C H 0.3516 0.9024 -0.0272 0.067 Uiso 1 1 calc R
C19 C 0.35878(18) 0.4988(4) -0.07765(8) 0.0448(5) Uani 1 1 d .
H19A H 0.4394 0.4933 -0.0764 0.067 Uiso 1 1 calc R
H19B H 0.3351 0.6036 -0.1056 0.067 Uiso 1 1 calc R
H19C H 0.3298 0.3524 -0.0863 0.067 Uiso 1 1 calc R

loop_
_atom_site_aniso_label
_atom_site_aniso_U_11
_atom_site_aniso_U_22
_atom_site_aniso_U_33
_atom_site_aniso_U_23
_atom_site_aniso_U_13
_atom_site_aniso_U_12
O1 0.0262(6) 0.0384(8) 0.0347(7) 0.0095(6) 0.0027(5) 0.0054(5)
O2 0.0255(6) 0.0371(7) 0.0375(7) 0.0124(6) 0.0046(5) 0.0056(5)
B1 0.0231(9) 0.0247(10) 0.0324(11) -0.0007(9) -0.0004(8) -0.0015(8)
C1 0.0234(8) 0.0292(10) 0.0257(9) 0.0053(8) -0.0013(7) 0.0005(7)
C2 0.0313(9) 0.0299(10) 0.0377(11) 0.0015(8) 0.0013(8) -0.0009(8)
C3 0.0316(10) 0.0394(11) 0.0370(11) 0.0030(9) 0.0062(8) 0.0081(9)
C4 0.0253(9) 0.0474(12) 0.0344(11) 0.0109(9) 0.0005(8) 0.0011(8)
C5 0.0303(9) 0.0360(11) 0.0396(11) 0.0066(9) -0.0034(8) -0.0093(8)
C6 0.0289(9) 0.0308(10) 0.0343(10) 0.0007(8) 0.0003(8) 0.0009(8)
C7 0.0306(11) 0.0733(17) 0.0589(14) 0.0176(13) 0.0087(10) -0.0025(11)
C8 0.0248(9) 0.0237(9) 0.0316(10) -0.0001(8) 0.0012(7) -0.0006(7)
C9 0.0250(8) 0.0266(9) 0.0318(10) 0.0011(8) 0.0025(7) -0.0020(7)
C10 0.0264(9) 0.0328(10) 0.0346(10) 0.0047(8) -0.0019(8) 0.0003(8)
C11 0.0329(11) 0.0609(15) 0.0523(13) 0.0135(12) -0.0107(10) -0.0027(10)
C12 0.0544(13) 0.0364(12) 0.0502(13) 0.0080(10) -0.0091(11) 0.0053(10)
C13 0.0446(12) 0.0573(14) 0.0335(11) 0.0080(10) -0.0015(9) 0.0087(10)
C14 0.0274(9) 0.0332(10) 0.0322(10) 0.0070(8) -0.0002(8) 0.0023(8)
C15 0.0280(9) 0.0302(10) 0.0327(10) 0.0089(8) 0.0022(8) 0.0003(8)
C16 0.0455(12) 0.0418(12) 0.0476(13) 0.0113(10) 0.0022(10) 0.0137(10)
C17 0.0413(11) 0.0468(13) 0.0452(13) 0.0079(10) -0.0097(10) -0.0087(10)
C18 0.0411(11) 0.0427(12) 0.0493(13) 0.0082(10) -0.0042(10) -0.0098(10)
C19 0.0453(12) 0.0491(13) 0.0401(12) 0.0080(10) 0.0100(9) 0.0049(10)

loop_
_atom_type_symbol
_atom_type_description
_atom_type_scat_dispersion_real
_atom_type_scat_dispersion_imag
_atom_type_scat_source
C C 0.0033 0.0016 'International Tables Vol C Tables 4.2.6.8 and 6.1.1.4'
H H 0.0000 0.0000 'International Tables Vol C Tables 4.2.6.8 and 6.1.1.4'
B B 0.0013 0.0007 'International Tables Vol C Tables 4.2.6.8 and 6.1.1.4'
O O 0.0106 0.0060 'International Tables Vol C Tables 4.2.6.8 and 6.1.1.4'

loop_
_geom_angle_atom_site_label_1
_geom_angle_atom_site_label_2
_geom_angle_atom_site_label_3
_geom_angle
B1 O1 C14 107.51(14)
B1 O2 C15 107.86(13)
O1 B1 O2 112.99(16)
O1 B1 C8 123.58(16)
O2 B1 C8 123.42(16)
C2 C1 C6 117.72(16)
C2 C1 C8 121.58(16)
C6 C1 C8 120.64(16)
C1 C2 C3 121.11(18)
C1 C2 H2A 119.4
C3 C2 H2A 119.4
C4 C3 C2 121.08(18)
C4 C3 H3A 119.5
C2 C3 H3A 119.5
C5 C4 C3 117.81(17)
C5 C4 C7 121.00(19)
C3 C4 C7 121.16(19)
C4 C5 C6 121.47(18)
C4 C5 H5A 119.3
C6 C5 H5A 119.3
C1 C6 C5 120.78(18)
C1 C6 H6A 119.6
C5 C6 H6A 119.6
C4 C7 H7A 109.5
C4 C7 H7B 109.5
H7A C7 H7B 109.5
C4 C7 H7C 109.5
H7A C7 H7C 109.5
H7B C7 H7C 109.5
C9 C8 C1 124.88(16)
C9 C8 B1 117.74(16)
C1 C8 B1 117.37(14)
C8 C9 C10 132.09(16)
C8 C9 H9A 114.0
C10 C9 H9A 114.0
C9 C10 C13 113.12(16)
C9 C10 C12 109.81(16)
C13 C10 C12 109.86(17)
C9 C10 C11 107.41(15)
C13 C10 C11 108.20(17)
C12 C10 C11 108.29(17)
C10 C11 H11A 109.5
C10 C11 H11B 109.5
H11A C11 H11B 109.5
C10 C11 H11C 109.5
H11A C11 H11C 109.5
H11B C11 H11C 109.5
C10 C12 H12A 109.5
C10 C12 H12B 109.5
H12A C12 H12B 109.5
C10 C12 H12C 109.5
H12A C12 H12C 109.5
H12B C12 H12C 109.5
C10 C13 H13A 109.5
C10 C13 H13B 109.5
H13A C13 H13B 109.5
C10 C13 H13C 109.5
H13A C13 H13C 109.5
H13B C13 H13C 109.5
O1 C14 C16 108.81(16)
O1 C14 C17 106.80(15)
C16 C14 C17 110.03(16)
O1 C14 C15 102.49(13)
C16 C14 C15 114.78(16)
C17 C14 C15 113.29(16)
O2 C15 C19 108.15(15)
O2 C15 C18 107.10(15)
C19 C15 C18 110.16(16)
O2 C15 C14 102.24(13)
C19 C15 C14 115.02(16)
C18 C15 C14 113.45(16)
C14 C16 H16A 109.5
C14 C16 H16B 109.5
H16A C16 H16B 109.5
C14 C16 H16C 109.5
H16A C16 H16C 109.5
H16B C16 H16C 109.5
C14 C17 H17A 109.5
C14 C17 H17B 109.5
H17A C17 H17B 109.5
C14 C17 H17C 109.5
H17A C17 H17C 109.5
H17B C17 H17C 109.5
C15 C18 H18A 109.5
C15 C18 H18B 109.5
H18A C18 H18B 109.5
C15 C18 H18C 109.5
H18A C18 H18C 109.5
H18B C18 H18C 109.5
C15 C19 H19A 109.5
C15 C19 H19B 109.5
H19A C19 H19B 109.5
C15 C19 H19C 109.5
H19A C19 H19C 109.5
H19B C19 H19C 109.5

loop_
_geom_bond_atom_site_label_1
_geom_bond_atom_site_label_2
_geom_bond_distance
O1 B1 1.364(2)
O1 C14 1.458(2)
O2 B1 1.369(2)
O2 C15 1.456(2)
B1 C8 1.554(3)
C1 C2 1.387(3)
C1 C6 1.388(3)
C1 C8 1.497(2)
C2 C3 1.390(3)
C2 H2A 0.9500
C3 C4 1.382(3)
C3 H3A 0.9500
C4 C5 1.381(3)
C4 C7 1.515(3)
C5 C6 1.389(3)
C5 H5A 0.9500
C6 H6A 0.9500
C7 H7A 0.9800
C7 H7B 0.9800
C7 H7C 0.9800
C8 C9 1.342(2)
C9 C10 1.515(3)
C9 H9A 0.9500
C10 C13 1.525(3)
C10 C12 1.529(3)
C10 C11 1.533(3)
C11 H11A 0.9800
C11 H11B 0.9800
C11 H11C 0.9800
C12 H12A 0.9800
C12 H12B 0.9800
C12 H12C 0.9800
C13 H13A 0.9800
C13 H13B 0.9800
C13 H13C 0.9800
C14 C16 1.511(3)
C14 C17 1.515(3)
C14 C15 1.566(2)
C15 C19 1.509(3)
C15 C18 1.514(3)
C16 H16A 0.9800
C16 H16B 0.9800
C16 H16C 0.9800
C17 H17A 0.9800
C17 H17B 0.9800
C17 H17C 0.9800
C18 H18A 0.9800
C18 H18B 0.9800
C18 H18C 0.9800
C19 H19A 0.9800
C19 H19B 0.9800
C19 H19C 0.9800

loop_
_geom_torsion_atom_site_label_1
_geom_torsion_atom_site_label_2
_geom_torsion_atom_site_label_3
_geom_torsion_atom_site_label_4
_geom_torsion
C14 O1 B1 O2 10.1(2)
C14 O1 B1 C8 -170.50(17)
C15 O2 B1 O1 7.9(2)
C15 O2 B1 C8 -171.47(16)
C6 C1 C2 C3 1.4(3)
C8 C1 C2 C3 178.85(17)
C1 C2 C3 C4 -1.8(3)
C2 C3 C4 C5 1.3(3)
C2 C3 C4 C7 -176.94(19)
C3 C4 C5 C6 -0.5(3)
C7 C4 C5 C6 177.71(18)
C2 C1 C6 C5 -0.6(3)
C8 C1 C6 C5 -178.11(17)
C4 C5 C6 C1 0.2(3)
C2 C1 C8 C9 107.7(2)
C6 C1 C8 C9 -74.9(2)
C2 C1 C8 B1 -72.7(2)
C6 C1 C8 B1 104.7(2)
O1 B1 C8 C9 -166.54(17)
O2 B1 C8 C9 12.8(3)
O1 B1 C8 C1 13.8(3)
O2 B1 C8 C1 -166.87(17)
C1 C8 C9 C10 -4.8(3)
B1 C8 C9 C10 175.58(18)
C8 C9 C10 C13 -35.0(3)
C8 C9 C10 C12 88.1(2)
C8 C9 C10 C11 -154.4(2)
B1 O1 C14 C16 -144.04(16)
B1 O1 C14 C17 97.22(17)
B1 O1 C14 C15 -22.11(18)
B1 O2 C15 C19 -142.60(16)
B1 O2 C15 C18 98.68(17)
B1 O2 C15 C14 -20.83(18)
O1 C14 C15 O2 25.72(17)
C16 C14 C15 O2 143.48(16)
C17 C14 C15 O2 -88.97(18)
O1 C14 C15 C19 142.65(16)
C16 C14 C15 C19 -99.6(2)
C17 C14 C15 C19 28.0(2)
O1 C14 C15 C18 -89.25(18)
C16 C14 C15 C18 28.5(2)
C17 C14 C15 C18 156.07(17)
